data_9004898
loop_
_publ_author_name
'Bindi, L.'
'Cipriani, C.'

_publ_section_title
;Structural and physical properties of fischesserite, a rare gold-silver
 selenide from the De Lamar mine, Owyhee County, Idaho, USA Locality: De Lamar
 mine, Owyhee County, Idaho, USA
;
_journal_name_full 'The Canadian Mineralogist'
_journal_page_first 1733
_journal_page_last 1737
_journal_paper_doi 10.2113/gscanmin.42.6.1733
_journal_volume 42
_journal_year 2004
_chemical_compound_source 'De Lamar mine, Owyhee County, Idaho, USA'
_chemical_formula_sum 'Ag3 Au Se2'
_chemical_name_mineral Fischesserite
_space_group_IT_number 214
_symmetry_space_group_name_Hall 'I 4bd 2c 3'
_symmetry_space_group_name_H-M 'I 41 3 2'
_cell_angle_alpha 90
_cell_angle_beta 90
_cell_angle_gamma 90
_cell_length_a 9.965
_cell_length_b 9.965
_cell_length_c 9.965
_cell_formula_units_Z 8
_cell_volume 989.537
_database_code_amcsd 0005994
_exptl_crystal_density_diffrn 9.109
_cod_database_code 9004898

loop_
_space_group_symop_operation_xyz
x,y,z
1/2+x,1/2+y,1/2+z
-z,1/2+x,1/2-y
1/2-z,+x,-y
-y,1/2+z,1/2-x
1/2-y,+z,-x
-x,1/2+y,1/2-z
1/2-x,+y,-z
3/4-x,1/4+z,3/4+y
1/4-x,3/4+z,1/4+y
3/4-z,1/4+y,3/4+x
1/4-z,3/4+y,1/4+x
3/4-y,1/4+x,3/4+z
1/4-y,3/4+x,1/4+z
1/4-x,1/4-z,1/4-y
3/4-x,3/4-z,3/4-y
1/4-z,1/4-y,1/4-x
3/4-z,3/4-y,3/4-x
1/4-y,1/4-x,1/4-z
3/4-y,3/4-x,3/4-z
1/2-z,-x,1/2+y
-z,1/2-x,+y
1/2-y,-z,1/2+x
-y,1/2-z,+x
1/2-x,-y,1/2+z
-x,1/2-y,+z
1/2+z,1/2-x,-y
+z,-x,1/2-y
1/2+y,1/2-z,-x
+y,-z,1/2-x
1/2+x,1/2-y,-z
+x,-y,1/2-z
3/4+x,3/4-z,1/4+y
1/4+x,1/4-z,3/4+y
3/4+z,3/4-y,1/4+x
1/4+z,1/4-y,3/4+x
3/4+y,3/4-x,1/4+z
1/4+y,1/4-x,3/4+z
1/4+x,3/4+z,3/4-y
3/4+x,1/4+z,1/4-y
1/4+z,3/4+y,3/4-x
3/4+z,1/4+y,1/4-x
1/4+y,3/4+x,3/4-z
3/4+y,1/4+x,1/4-z
z,x,y
1/2+z,1/2+x,1/2+y
y,z,x
1/2+y,1/2+z,1/2+x

loop_
_atom_site_aniso_label
_atom_site_aniso_U_11
_atom_site_aniso_U_22
_atom_site_aniso_U_33
_atom_site_aniso_U_12
_atom_site_aniso_U_13
_atom_site_aniso_U_23
Ag 0.02320 0.02320 0.02330 0.00000 0.00000 0.00030
Au 0.02420 0.02420 0.02420 0.00030 0.00030 0.00030
Se 0.02550 0.02550 0.02550 -0.00010 -0.00010 -0.00010

loop_
_atom_site_label
_atom_site_fract_x
_atom_site_fract_y
_atom_site_fract_z
_atom_site_U_iso_or_equiv
Ag 0.36260 0.00000 0.25000 0.02320
Au 0.12500 0.12500 0.12500 0.02420
Se 0.27560 0.27560 0.27560 0.02550

loop_
_cod_related_entry_id
_cod_related_entry_database
_cod_related_entry_code
1 AMCSD 0005994
